data_7131910
loop_
_publ_author_name
'Roy, Shantonu'
'Karmakar, Sudip'
'Mondal, Imtiaj'
'Naskar, Koushik'
'Sarkar, Writhabrata'
'Deb, Indubhusan'

_publ_section_title
;
 Electrochemical C(sp<sup>3</sup>)-C(sp<sup>3</sup>) cross-dehydrogenative
 coupling: enabling access to 9-substituted fluorescent acridanes.
;
_journal_issue 59
_journal_name_full 'Chemical communications (Cambridge, England)'
_journal_page_first 9074
_journal_page_last 9077
_journal_paper_doi 10.1039/d3cc02127k
_journal_volume 59
_journal_year 2023
_chemical_formula_moiety 'C24 H21 N O3'
_chemical_formula_sum 'C24 H21 N O3'
_chemical_formula_weight 371.42
_space_group_crystal_system monoclinic
_space_group_IT_number 14
_space_group_name_Hall '-P 2yn'
_space_group_name_H-M_alt 'P 1 21/n 1'
_atom_sites_solution_hydrogens geom
_atom_sites_solution_primary dual
_audit_creation_date 2022-03-14
_audit_creation_method
;
Olex2 1.3
(compiled 2020.07.31 svn.rc2a77460 for OlexSys, GUI svn.r6145)
;
_audit_update_record
;
2023-01-27 deposited with the CCDC.	2023-06-13 downloaded from the CCDC.
;
_cell_angle_alpha 90
_cell_angle_beta 105.484(2)
_cell_angle_gamma 90
_cell_formula_units_Z 4
_cell_length_a 13.5269(9)
_cell_length_b 9.3422(6)
_cell_length_c 15.1324(10)
_cell_measurement_reflns_used 9489
_cell_measurement_temperature 100.0
_cell_measurement_theta_max 64.99
_cell_measurement_theta_min 5.12
_cell_volume 1842.9(2)
_computing_cell_refinement 'Bruker SAINT V8.38A (Bruker AXS)'
_computing_data_collection 'Bruker APEX3 ver.2018.7-2(Bruker AXS)'
_computing_data_reduction 'Bruker SAINT V8.38A (Bruker AXS)'
_computing_molecular_graphics 'Bruker ShelXLe(Huebschle et all. 2011)'
_computing_publication_material 'Bruker ShelXLe(Huebschle et all. 2011)'
_computing_structure_refinement 'SHELXL-2018/3 (Sheldrick 2018)'
_computing_structure_solution 'SHELXT 2018/2(Sheldrick 2014)'
_diffrn_ambient_temperature 100.0
_diffrn_detector 'CPAD area detector'
_diffrn_detector_area_resol_mean 7.407
_diffrn_detector_type 'Bruker Photon III'
_diffrn_measured_fraction_theta_full 0.987
_diffrn_measured_fraction_theta_max 0.987
_diffrn_measurement_device 'four-circle diffractometer'
_diffrn_measurement_device_type 'Bruker APEX3_IMuS Diamond_Photon III (1)'
_diffrn_measurement_method '\w and \f scans'
_diffrn_radiation_collimation '0.5 mm double-pinhole'
_diffrn_radiation_monochromator 'mirror optics'
_diffrn_radiation_probe x-ray
_diffrn_radiation_type 'Cu K\a'
_diffrn_radiation_wavelength 1.54178
_diffrn_reflns_av_R_equivalents 0.0655
_diffrn_reflns_av_unetI/netI 0.0386
_diffrn_reflns_Laue_measured_fraction_full 0.987
_diffrn_reflns_Laue_measured_fraction_max 0.987
_diffrn_reflns_limit_h_max 15
_diffrn_reflns_limit_h_min -15
_diffrn_reflns_limit_k_max 10
_diffrn_reflns_limit_k_min -9
_diffrn_reflns_limit_l_max 17
_diffrn_reflns_limit_l_min -17
_diffrn_reflns_number 27657
_diffrn_reflns_point_group_measured_fraction_full 0.987
_diffrn_reflns_point_group_measured_fraction_max 0.987
_diffrn_reflns_theta_full 65.099
_diffrn_reflns_theta_max 65.099
_diffrn_reflns_theta_min 3.898
_diffrn_source 'microfocus sealed X-ray tube'
_diffrn_source_current 1.2
_diffrn_source_power 0.06
_diffrn_source_type 'Incoatec I\ms Diamond'
_diffrn_source_voltage 50.0
_diffrn_standards_number 0
_exptl_absorpt_coefficient_mu 0.707
_exptl_absorpt_correction_T_max 0.7526
_exptl_absorpt_correction_T_min 0.5311
_exptl_absorpt_correction_type multi-scan
_exptl_absorpt_process_details
;
SADABS-2016/2 (Bruker,2016/2) was used for absorption correction.
wR2(int) was 0.1594 before and 0.0940 after correction.
The Ratio of minimum to maximum transmission is 0.7057.
The \l/2 correction factor is Not present.
;
_exptl_crystal_colour 'clear light yellow'
_exptl_crystal_colour_lustre clear
_exptl_crystal_colour_modifier light
_exptl_crystal_colour_primary yellow
_exptl_crystal_density_diffrn 1.339
_exptl_crystal_description block
_exptl_crystal_F_000 784
_exptl_crystal_preparation 'slow evaporation'
_exptl_crystal_size_max 0.35
_exptl_crystal_size_mid 0.25
_exptl_crystal_size_min 0.2
_refine_diff_density_max 0.206
_refine_diff_density_min -0.341
_refine_diff_density_rms 0.056
_refine_ls_extinction_method none
_refine_ls_goodness_of_fit_ref 1.059
_refine_ls_hydrogen_treatment constr
_refine_ls_matrix_type full
_refine_ls_number_parameters 255
_refine_ls_number_reflns 3095
_refine_ls_number_restraints 0
_refine_ls_restrained_S_all 1.059
_refine_ls_R_factor_all 0.0492
_refine_ls_R_factor_gt 0.0483
_refine_ls_shift/su_max 0.000
_refine_ls_shift/su_mean 0.000
_refine_ls_structure_factor_coef Fsqd
_refine_ls_weighting_details 'w=1/[\s^2^(Fo^2^)+(0.0792P)^2^+0.6499P] where P=(Fo^2^+2Fc^2^)/3'
_refine_ls_weighting_scheme calc
_refine_ls_wR_factor_gt 0.1241
_refine_ls_wR_factor_ref 0.1251
_reflns_Friedel_coverage 0.000
_reflns_number_gt 2999
_reflns_number_total 3095
_reflns_threshold_expression 'I > 2\s(I)'
_cod_data_source_file d3cc02127k2.cif
_cod_data_source_block sr_03_55_0m_a
_cod_database_code 7131910
_shelx_shelxl_version_number 2018/3
_shelx_space_group_comment
;
The symmetry employed for this shelxl refinement is uniquely defined
by the following loop, which should always be used as a source of
symmetry information in preference to the above space-group names.
They are only intended as comments.
;
_shelx_estimated_absorpt_t_max 0.872
_shelx_estimated_absorpt_t_min 0.790
_olex2_refinement_description
;
1. Fixed Uiso
 At 1.2 times of:
  All C(H) groups, All C(H,H) groups
 At 1.5 times of:
  All C(H,H,H) groups
2.a Ternary CH refined with riding coordinates:
 C11C(H11C), C16C(H16C)
2.b Secondary CH2 refined with riding coordinates:
 C1C(H1CA,H1CB)
2.c Aromatic/amide H refined with riding coordinates:
 C12C(H12C), C7C(H7C), C14C(H14C), C23C(H23C), C4C(H4C), C5C(H5C), C15C(H15C),
 C13C(H13C), C6C(H6C), C21C(H21C), C22C(H22C)
2.d Idealised Me refined as rotating group:
 C24C(H24A,H24B,H24C), C2C(H2CA,H2CB,H2CC)
;
_olex2_submission_special_instructions 'No special instructions were received'

loop_
_space_group_symop_operation_xyz
'x, y, z'
'-x+1/2, y+1/2, -z+1/2'
'-x, -y, -z'
'x-1/2, -y-1/2, z-1/2'

loop_
_atom_site_label
_atom_site_type_symbol
_atom_site_fract_x
_atom_site_fract_y
_atom_site_fract_z
_atom_site_U_iso_or_equiv
_atom_site_adp_type
_atom_site_occupancy
_atom_site_site_symmetry_order
_atom_site_calc_flag
_atom_site_refinement_flags_posn
_atom_site_refinement_flags_adp
_atom_site_refinement_flags_occupancy
_atom_site_disorder_assembly
_atom_site_disorder_group
O1O O 0.38161(7) 0.64421(10) 0.68592(6) 0.0179(3) Uani 1 1 d . . . . .
O3O O 0.30181(8) 0.51226(11) 0.51909(7) 0.0235(3) Uani 1 1 d . . . . .
O2O O 0.56115(7) 0.92625(11) 0.75980(7) 0.0229(3) Uani 1 1 d . . . . .
N1N N 0.42858(9) 0.36245(13) 0.82535(8) 0.0201(3) Uani 1 1 d . . . . .
C3C C 0.55575(10) 0.54896(15) 0.83132(9) 0.0181(3) Uani 1 1 d . . . . .
C19C C 0.41725(10) 0.67408(15) 0.61157(9) 0.0176(3) Uani 1 1 d . . . . .
C18C C 0.49184(10) 0.77924(15) 0.62541(9) 0.0185(3) Uani 1 1 d . . . . .
C17C C 0.50584(10) 0.83084(15) 0.71867(10) 0.0181(3) Uani 1 1 d . . . . .
C20C C 0.37862(11) 0.60893(15) 0.52615(10) 0.0199(3) Uani 1 1 d . . . . .
C9C C 0.37362(10) 0.45155(15) 0.87026(9) 0.0188(3) Uani 1 1 d . . . . .
C8C C 0.52486(10) 0.40521(15) 0.81676(9) 0.0187(3) Uani 1 1 d . . . . .
C11C C 0.48169(10) 0.66101(15) 0.84682(9) 0.0178(3) Uani 1 1 d . . . . .
H11C H 0.521264 0.731225 0.892672 0.021 Uiso 1 1 calc R U . . .
C16C C 0.43182(10) 0.74325(14) 0.75770(9) 0.0178(3) Uani 1 1 d . . . . .
H16C H 0.378778 0.809392 0.769778 0.021 Uiso 1 1 calc R U . . .
C10C C 0.39979(10) 0.59626(15) 0.88521(9) 0.0180(3) Uani 1 1 d . . . . .
C12C C 0.34510(11) 0.68270(16) 0.93023(10) 0.0216(3) Uani 1 1 d . . . . .
H12C H 0.363902 0.780444 0.940841 0.026 Uiso 1 1 calc R U . . .
C7C C 0.59317(11) 0.30685(16) 0.79491(9) 0.0214(3) Uani 1 1 d . . . . .
H7C H 0.573502 0.209427 0.784177 0.026 Uiso 1 1 calc R U . . .
C14C C 0.23771(11) 0.48707(17) 0.94514(10) 0.0232(3) Uani 1 1 d . . . . .
H14C H 0.181973 0.449499 0.964969 0.028 Uiso 1 1 calc R U . . .
C23C C 0.53359(11) 0.82347(16) 0.55413(10) 0.0230(3) Uani 1 1 d . . . . .
H23C H 0.584901 0.895532 0.563451 0.028 Uiso 1 1 calc R U . . .
C4C C 0.65356(11) 0.58898(16) 0.82732(9) 0.0210(3) Uani 1 1 d . . . . .
H4C H 0.674889 0.685472 0.839818 0.025 Uiso 1 1 calc R U . . .
C5C C 0.72075(11) 0.49120(17) 0.80548(10) 0.0232(3) Uani 1 1 d . . . . .
H5C H 0.786929 0.520188 0.802027 0.028 Uiso 1 1 calc R U . . .
C15C C 0.29204(11) 0.39803(16) 0.90153(10) 0.0219(3) Uani 1 1 d . . . . .
H15C H 0.273823 0.299833 0.892755 0.026 Uiso 1 1 calc R U . . .
C13C C 0.26378(11) 0.62973(17) 0.96002(10) 0.0243(3) Uani 1 1 d . . . . .
H13C H 0.226681 0.690409 0.990106 0.029 Uiso 1 1 calc R U . . .
C6C C 0.68905(11) 0.35060(16) 0.78887(10) 0.0235(3) Uani 1 1 d . . . . .
H6C H 0.733819 0.282833 0.773043 0.028 Uiso 1 1 calc R U . . .
C21C C 0.42046(11) 0.65222(16) 0.45600(10) 0.0241(3) Uani 1 1 d . . . . .
H21C H 0.396848 0.609471 0.397154 0.029 Uiso 1 1 calc R U . . .
C24C C 0.25306(12) 0.46364(17) 0.42827(10) 0.0278(4) Uani 1 1 d . . . . .
H24A H 0.228389 0.546202 0.388560 0.042 Uiso 1 1 calc R U . . .
H24B H 0.194971 0.401797 0.429652 0.042 Uiso 1 1 calc R U . . .
H24C H 0.302425 0.409592 0.404380 0.042 Uiso 1 1 calc R U . . .
C22C C 0.49697(12) 0.75794(17) 0.47038(10) 0.0257(4) Uani 1 1 d . . . . .
H22C H 0.524097 0.784839 0.421000 0.031 Uiso 1 1 calc R U . . .
C1C C 0.39212(12) 0.21649(16) 0.80231(10) 0.0257(4) Uani 1 1 d . . . . .
H1CA H 0.417189 0.182726 0.750160 0.031 Uiso 1 1 calc R U . . .
H1CB H 0.316224 0.217398 0.782058 0.031 Uiso 1 1 calc R U . . .
C2C C 0.42658(14) 0.11057(17) 0.88164(12) 0.0334(4) Uani 1 1 d . . . . .
H2CA H 0.392110 0.018544 0.864245 0.050 Uiso 1 1 calc R U . . .
H2CB H 0.408707 0.148186 0.935836 0.050 Uiso 1 1 calc R U . . .
H2CC H 0.501013 0.097121 0.895678 0.050 Uiso 1 1 calc R U . . .

loop_
_atom_site_aniso_label
_atom_site_aniso_U_11
_atom_site_aniso_U_22
_atom_site_aniso_U_33
_atom_site_aniso_U_23
_atom_site_aniso_U_13
_atom_site_aniso_U_12
O1O 0.0226(5) 0.0149(5) 0.0153(5) -0.0004(4) 0.0034(4) -0.0021(4)
O3O 0.0300(6) 0.0199(6) 0.0181(5) -0.0018(4) 0.0020(4) -0.0061(4)
O2O 0.0270(5) 0.0171(6) 0.0235(5) -0.0023(4) 0.0047(4) -0.0041(4)
N1N 0.0240(6) 0.0148(6) 0.0216(6) -0.0033(5) 0.0063(5) -0.0011(5)
C3C 0.0225(7) 0.0171(7) 0.0134(6) 0.0018(5) 0.0027(5) 0.0020(5)
C19C 0.0212(7) 0.0145(7) 0.0171(7) 0.0034(5) 0.0049(5) 0.0037(5)
C18C 0.0201(7) 0.0153(7) 0.0187(7) 0.0018(5) 0.0027(5) 0.0024(5)
C17C 0.0195(7) 0.0122(7) 0.0211(7) 0.0015(5) 0.0027(5) 0.0020(5)
C20C 0.0228(7) 0.0142(7) 0.0202(7) 0.0007(5) 0.0017(6) 0.0007(5)
C9C 0.0213(7) 0.0174(7) 0.0157(7) -0.0015(5) 0.0014(5) 0.0007(5)
C8C 0.0224(7) 0.0190(8) 0.0133(7) 0.0016(5) 0.0021(5) 0.0010(5)
C11C 0.0219(7) 0.0145(7) 0.0162(7) -0.0014(5) 0.0035(5) -0.0015(5)
C16C 0.0216(7) 0.0133(7) 0.0175(7) -0.0022(5) 0.0037(5) -0.0003(5)
C10C 0.0208(7) 0.0170(7) 0.0142(6) 0.0004(5) 0.0013(5) -0.0010(5)
C12C 0.0278(8) 0.0162(7) 0.0208(7) -0.0030(6) 0.0066(6) -0.0026(5)
C7C 0.0296(8) 0.0176(8) 0.0157(7) 0.0015(5) 0.0042(6) 0.0038(6)
C14C 0.0229(7) 0.0256(8) 0.0214(7) -0.0033(6) 0.0067(6) -0.0048(6)
C23C 0.0233(7) 0.0227(8) 0.0227(7) 0.0038(6) 0.0058(6) -0.0014(6)
C4C 0.0240(7) 0.0195(8) 0.0179(7) 0.0045(5) 0.0027(6) 0.0009(6)
C5C 0.0216(7) 0.0275(8) 0.0200(7) 0.0071(6) 0.0047(6) 0.0050(6)
C15C 0.0257(7) 0.0178(8) 0.0212(7) -0.0023(6) 0.0046(6) -0.0045(6)
C13C 0.0278(8) 0.0238(8) 0.0232(7) -0.0048(6) 0.0102(6) -0.0008(6)
C6C 0.0284(8) 0.0244(8) 0.0180(7) 0.0051(6) 0.0068(6) 0.0102(6)
C21C 0.0292(8) 0.0244(8) 0.0173(7) -0.0010(6) 0.0037(6) 0.0014(6)
C24C 0.0349(8) 0.0233(8) 0.0194(7) -0.0023(6) -0.0029(6) -0.0062(6)
C22C 0.0291(8) 0.0294(9) 0.0195(7) 0.0031(6) 0.0079(6) -0.0012(6)
C1C 0.0305(8) 0.0189(8) 0.0284(8) -0.0080(6) 0.0090(6) -0.0038(6)
C2C 0.0447(10) 0.0173(8) 0.0441(10) -0.0002(7) 0.0219(8) -0.0006(7)

loop_
_atom_type_symbol
_atom_type_description
_atom_type_scat_dispersion_real
_atom_type_scat_dispersion_imag
_atom_type_scat_source
C C 0.0181 0.0091 'International Tables Vol C Tables 4.2.6.8 and 6.1.1.4'
H H 0.0000 0.0000 'International Tables Vol C Tables 4.2.6.8 and 6.1.1.4'
N N 0.0311 0.0180 'International Tables Vol C Tables 4.2.6.8 and 6.1.1.4'
O O 0.0492 0.0322 'International Tables Vol C Tables 4.2.6.8 and 6.1.1.4'

loop_
_geom_angle_atom_site_label_1
_geom_angle_atom_site_label_2
_geom_angle_atom_site_label_3
_geom_angle
_geom_angle_site_symmetry_1
_geom_angle_site_symmetry_3
_geom_angle_publ_flag
C19C O1O C16C 106.79(10) . . ?
C20C O3O C24C 115.67(11) . . ?
C9C N1N C1C 118.67(12) . . ?
C8C N1N C9C 120.04(12) . . ?
C8C N1N C1C 120.47(12) . . ?
C8C C3C C11C 120.31(12) . . ?
C4C C3C C8C 119.73(13) . . ?
C4C C3C C11C 119.89(13) . . ?
O1O C19C C18C 115.08(12) . . ?
O1O C19C C20C 123.07(13) . . ?
C18C C19C C20C 121.78(13) . . ?
C19C C18C C17C 106.43(12) . . ?
C19C C18C C23C 121.23(13) . . ?
C23C C18C C17C 132.18(13) . . ?
O2O C17C C18C 129.73(13) . . ?
O2O C17C C16C 124.67(13) . . ?
C18C C17C C16C 105.56(11) . . ?
O3O C20C C19C 116.82(13) . . ?
O3O C20C C21C 126.29(13) . . ?
C21C C20C C19C 116.86(13) . . ?
C10C C9C N1N 120.39(12) . . ?
C10C C9C C15C 118.49(13) . . ?
C15C C9C N1N 121.12(13) . . ?
N1N C8C C3C 120.16(12) . . ?
N1N C8C C7C 121.45(13) . . ?
C7C C8C C3C 118.38(13) . . ?
C3C C11C H11C 107.9 . . ?
C3C C11C C16C 111.28(11) . . ?
C16C C11C H11C 107.9 . . ?
C10C C11C C3C 111.58(11) . . ?
C10C C11C H11C 107.9 . . ?
C10C C11C C16C 109.99(11) . . ?
O1O C16C C17C 106.04(10) . . ?
O1O C16C C11C 110.19(11) . . ?
O1O C16C H16C 108.4 . . ?
C17C C16C C11C 115.20(11) . . ?
C17C C16C H16C 108.4 . . ?
C11C C16C H16C 108.4 . . ?
C9C C10C C11C 120.33(12) . . ?
C12C C10C C9C 119.68(13) . . ?
C12C C10C C11C 119.83(13) . . ?
C10C C12C H12C 119.2 . . ?
C13C C12C C10C 121.61(13) . . ?
C13C C12C H12C 119.2 . . ?
C8C C7C H7C 119.7 . . ?
C6C C7C C8C 120.59(14) . . ?
C6C C7C H7C 119.7 . . ?
C15C C14C H14C 119.6 . . ?
C13C C14C H14C 119.6 . . ?
C13C C14C C15C 120.74(14) . . ?
C18C C23C H23C 121.4 . . ?
C22C C23C C18C 117.15(14) . . ?
C22C C23C H23C 121.4 . . ?
C3C C4C H4C 119.2 . . ?
C5C C4C C3C 121.57(14) . . ?
C5C C4C H4C 119.2 . . ?
C4C C5C H5C 120.8 . . ?
C6C C5C C4C 118.47(14) . . ?
C6C C5C H5C 120.8 . . ?
C9C C15C H15C 119.7 . . ?
C14C C15C C9C 120.70(13) . . ?
C14C C15C H15C 119.7 . . ?
C12C C13C H13C 120.6 . . ?
C14C C13C C12C 118.77(14) . . ?
C14C C13C H13C 120.6 . . ?
C7C C6C H6C 119.4 . . ?
C5C C6C C7C 121.20(13) . . ?
C5C C6C H6C 119.4 . . ?
C20C C21C H21C 119.3 . . ?
C20C C21C C22C 121.31(14) . . ?
C22C C21C H21C 119.3 . . ?
O3O C24C H24A 109.5 . . ?
O3O C24C H24B 109.5 . . ?
O3O C24C H24C 109.5 . . ?
H24A C24C H24B 109.5 . . ?
H24A C24C H24C 109.5 . . ?
H24B C24C H24C 109.5 . . ?
C23C C22C C21C 121.66(13) . . ?
C23C C22C H22C 119.2 . . ?
C21C C22C H22C 119.2 . . ?
N1N C1C H1CA 108.8 . . ?
N1N C1C H1CB 108.8 . . ?
N1N C1C C2C 113.83(13) . . ?
H1CA C1C H1CB 107.7 . . ?
C2C C1C H1CA 108.8 . . ?
C2C C1C H1CB 108.8 . . ?
C1C C2C H2CA 109.5 . . ?
C1C C2C H2CB 109.5 . . ?
C1C C2C H2CC 109.5 . . ?
H2CA C2C H2CB 109.5 . . ?
H2CA C2C H2CC 109.5 . . ?
H2CB C2C H2CC 109.5 . . ?

loop_
_geom_bond_atom_site_label_1
_geom_bond_atom_site_label_2
_geom_bond_distance
_geom_bond_site_symmetry_2
_geom_bond_publ_flag
O1O C19C 1.3660(16) . ?
O1O C16C 1.4502(16) . ?
O3O C20C 1.3592(18) . ?
O3O C24C 1.4303(17) . ?
O2O C17C 1.2219(17) . ?
N1N C9C 1.4062(18) . ?
N1N C8C 1.4011(19) . ?
N1N C1C 1.4602(19) . ?
C3C C8C 1.406(2) . ?
C3C C11C 1.5099(19) . ?
C3C C4C 1.392(2) . ?
C19C C18C 1.383(2) . ?
C19C C20C 1.398(2) . ?
C18C C17C 1.455(2) . ?
C18C C23C 1.407(2) . ?
C17C C16C 1.5286(19) . ?
C20C C21C 1.390(2) . ?
C9C C10C 1.401(2) . ?
C9C C15C 1.404(2) . ?
C8C C7C 1.404(2) . ?
C11C H11C 1.0000 . ?
C11C C16C 1.5422(19) . ?
C11C C10C 1.5080(19) . ?
C16C H16C 1.0000 . ?
C10C C12C 1.390(2) . ?
C12C H12C 0.9500 . ?
C12C C13C 1.387(2) . ?
C7C H7C 0.9500 . ?
C7C C6C 1.386(2) . ?
C14C H14C 0.9500 . ?
C14C C15C 1.388(2) . ?
C14C C13C 1.382(2) . ?
C23C H23C 0.9500 . ?
C23C C22C 1.375(2) . ?
C4C H4C 0.9500 . ?
C4C C5C 1.389(2) . ?
C5C H5C 0.9500 . ?
C5C C6C 1.384(2) . ?
C15C H15C 0.9500 . ?
C13C H13C 0.9500 . ?
C6C H6C 0.9500 . ?
C21C H21C 0.9500 . ?
C21C C22C 1.405(2) . ?
C24C H24A 0.9800 . ?
C24C H24B 0.9800 . ?
C24C H24C 0.9800 . ?
C22C H22C 0.9500 . ?
C1C H1CA 0.9900 . ?
C1C H1CB 0.9900 . ?
C1C C2C 1.529(2) . ?
C2C H2CA 0.9800 . ?
C2C H2CB 0.9800 . ?
C2C H2CC 0.9800 . ?

loop_
_geom_torsion_atom_site_label_1
_geom_torsion_atom_site_label_2
_geom_torsion_atom_site_label_3
_geom_torsion_atom_site_label_4
_geom_torsion
_geom_torsion_site_symmetry_1
_geom_torsion_site_symmetry_2
_geom_torsion_site_symmetry_3
_geom_torsion_site_symmetry_4
_geom_torsion_publ_flag
O1O C19C C18C C17C -2.41(16) . . . . ?
O1O C19C C18C C23C -178.37(12) . . . . ?
O1O C19C C20C O3O 0.2(2) . . . . ?
O1O C19C C20C C21C 178.47(12) . . . . ?
O3O C20C C21C C22C 177.20(14) . . . . ?
O2O C17C C16C O1O 179.42(12) . . . . ?
O2O C17C C16C C11C -58.42(18) . . . . ?
N1N C9C C10C C11C 4.83(19) . . . . ?
N1N C9C C10C C12C -179.60(12) . . . . ?
N1N C9C C15C C14C -179.48(13) . . . . ?
N1N C8C C7C C6C -178.45(13) . . . . ?
C3C C8C C7C C6C 0.7(2) . . . . ?
C3C C11C C16C O1O 56.20(14) . . . . ?
C3C C11C C16C C17C -63.69(15) . . . . ?
C3C C11C C10C C9C -24.48(17) . . . . ?
C3C C11C C10C C12C 159.96(12) . . . . ?
C3C C4C C5C C6C -1.0(2) . . . . ?
C19C O1O C16C C17C -2.78(13) . . . . ?
C19C O1O C16C C11C -128.08(11) . . . . ?
C19C C18C C17C O2O -177.41(14) . . . . ?
C19C C18C C17C C16C 0.44(14) . . . . ?
C19C C18C C23C C22C 0.1(2) . . . . ?
C19C C20C C21C C22C -0.8(2) . . . . ?
C18C C19C C20C O3O -176.70(12) . . . . ?
C18C C19C C20C C21C 1.5(2) . . . . ?
C18C C17C C16C O1O 1.43(13) . . . . ?
C18C C17C C16C C11C 123.58(12) . . . . ?
C18C C23C C22C C21C 0.6(2) . . . . ?
C17C C18C C23C C22C -174.66(14) . . . . ?
C20C C19C C18C C17C 174.76(12) . . . . ?
C20C C19C C18C C23C -1.2(2) . . . . ?
C20C C21C C22C C23C -0.2(2) . . . . ?
C9C N1N C8C C3C -16.07(19) . . . . ?
C9C N1N C8C C7C 163.02(12) . . . . ?
C9C N1N C1C C2C -82.80(16) . . . . ?
C9C C10C C12C C13C -0.8(2) . . . . ?
C8C N1N C9C C10C 16.83(19) . . . . ?
C8C N1N C9C C15C -162.81(13) . . . . ?
C8C N1N C1C C2C 86.83(16) . . . . ?
C8C C3C C11C C16C -98.09(14) . . . . ?
C8C C3C C11C C10C 25.19(17) . . . . ?
C8C C3C C4C C5C 2.7(2) . . . . ?
C8C C7C C6C C5C 1.0(2) . . . . ?
C11C C3C C8C N1N -6.21(19) . . . . ?
C11C C3C C8C C7C 174.67(12) . . . . ?
C11C C3C C4C C5C -174.46(12) . . . . ?
C11C C10C C12C C13C 174.76(13) . . . . ?
C16C O1O C19C C18C 3.36(15) . . . . ?
C16C O1O C19C C20C -173.77(12) . . . . ?
C16C C11C C10C C9C 99.53(14) . . . . ?
C16C C11C C10C C12C -76.03(15) . . . . ?
C10C C9C C15C C14C 0.9(2) . . . . ?
C10C C11C C16C O1O -67.98(14) . . . . ?
C10C C11C C16C C17C 172.13(11) . . . . ?
C10C C12C C13C C14C 0.7(2) . . . . ?
C23C C18C C17C O2O -2.1(3) . . . . ?
C23C C18C C17C C16C 175.78(14) . . . . ?
C4C C3C C8C N1N 176.67(12) . . . . ?
C4C C3C C8C C7C -2.45(19) . . . . ?
C4C C3C C11C C16C 79.02(15) . . . . ?
C4C C3C C11C C10C -157.70(12) . . . . ?
C4C C5C C6C C7C -0.9(2) . . . . ?
C15C C9C C10C C11C -175.52(12) . . . . ?
C15C C9C C10C C12C 0.1(2) . . . . ?
C15C C14C C13C C12C 0.3(2) . . . . ?
C13C C14C C15C C9C -1.0(2) . . . . ?
C24C O3O C20C C19C 170.80(12) . . . . ?
C24C O3O C20C C21C -7.2(2) . . . . ?
C1C N1N C9C C10C -173.49(12) . . . . ?
C1C N1N C9C C15C 6.87(19) . . . . ?
C1C N1N C8C C3C 174.44(12) . . . . ?
C1C N1N C8C C7C -6.5(2) . . . . ?
